data_4331639
loop_
_publ_author_name
'Ambrosi, Gianluca'
'Dapporto, Paolo'
'Formica, Mauro'
'Fusi, Vieri'
'Giorgi, Luca'
'Guerri, Annalisa'
'Micheloni, Mauro'
'Paoli, Paola'
'Pontellini, Roberto'
'Rossi, Patrizia'

_publ_section_title
;
 Synthesis of a Large Amino-Phenolic Cage. Synthesis, Crystal Structures,
 and Acid&#x2212;Base and Coordination Behavior toward Cations and Anions
;
_journal_issue 1
_journal_name_full 'Inorganic Chemistry'
_journal_page_first 304
_journal_page_last 314
_journal_paper_doi 10.1021/ic051304v
_journal_volume 45
_journal_year 2006
_chemical_formula_moiety '(C24 H52 N8 O, 6+), 6(Cl, 1-), 11(H2 O)'
_chemical_formula_sum 'C24 H74 Cl6 N8 O12'
_chemical_formula_weight 879.61
_chemical_name_systematic
; 
 ? 
;
_space_group_IT_number 14
_symmetry_cell_setting monoclinic
_symmetry_space_group_name_Hall '-P 2yab'
_symmetry_space_group_name_H-M 'P 1 21/a 1'
_atom_sites_solution_hydrogens geom
_atom_sites_solution_primary direct
_atom_sites_solution_secondary difmap
_audit_creation_method SHELXL-97
_cell_angle_alpha 90.00
_cell_angle_beta 117.650(10)
_cell_angle_gamma 90.00
_cell_formula_units_Z 4
_cell_length_a 18.483(3)
_cell_length_b 13.674(2)
_cell_length_c 19.648(2)
_cell_measurement_temperature 200
_cell_volume 4398.7(11)
_computing_cell_refinement
;
CrysAlis RED, Oxford Diffraction Ltd.,
Version 1.171.pre23_10 beta (release 21.06.2004 CrysAlis171 .NET)
(compiled Jun 21 2004,12:00:08)
;
_computing_data_collection
;
CrysAlis CCD, Oxford Diffraction Ltd.,
Version 1.171.pre23_10 beta (release 21.06.2004 CrysAlis171 .NET)
(compiled Jun 21 2004,12:00:08)
;
_computing_data_reduction
;
CrysAlis RED, Oxford Diffraction Ltd.,
Version 1.171.pre23_10 beta (release 21.06.2004 CrysAlis171 .NET)
(compiled Jun 21 2004,12:00:08)
;
_computing_molecular_graphics 'ORTEP-3 (Farruggia, 1997)'
_computing_publication_material 'PARST97 (Nardelli, 1997)'
_computing_structure_refinement 'SHELXL-97 (Sheldrick, 1997)'
_computing_structure_solution 'Sir97 (Altomare, 1997)'
_diffrn_ambient_temperature 200
_diffrn_detector_area_resol_mean 16.4547
_diffrn_measured_fraction_theta_full 0.631
_diffrn_measured_fraction_theta_max 0.631
_diffrn_measurement_device_type 'Xcalibur Oxford Diffraction'
_diffrn_measurement_method 'intensity from \w scans'
_diffrn_radiation_monochromator graphite
_diffrn_radiation_source 'Enhance (Mo) X-ray Source'
_diffrn_radiation_type MoK\a
_diffrn_radiation_wavelength 0.71070
_diffrn_reflns_av_R_equivalents 0.0764
_diffrn_reflns_av_sigmaI/netI 0.1795
_diffrn_reflns_limit_h_max 16
_diffrn_reflns_limit_h_min -20
_diffrn_reflns_limit_k_max 18
_diffrn_reflns_limit_k_min -18
_diffrn_reflns_limit_l_max 22
_diffrn_reflns_limit_l_min -27
_diffrn_reflns_number 16691
_diffrn_reflns_theta_full 30.43
_diffrn_reflns_theta_max 30.43
_diffrn_reflns_theta_min 4.02
_exptl_absorpt_coefficient_mu 0.449
_exptl_absorpt_correction_T_max 0.914
_exptl_absorpt_correction_T_min 0.854
_exptl_absorpt_correction_type refdelf
_exptl_absorpt_process_details 'SADABS, Sheldrick (1996)'
_exptl_crystal_colour colourless
_exptl_crystal_density_diffrn 1.328
_exptl_crystal_density_method 'not measured'
_exptl_crystal_description prism
_exptl_crystal_F_000 1888
_exptl_crystal_size_max 0.4
_exptl_crystal_size_mid 0.3
_exptl_crystal_size_min 0.2
_refine_diff_density_max 0.397
_refine_diff_density_min -0.313
_refine_diff_density_rms 0.084
_refine_ls_extinction_method none
_refine_ls_goodness_of_fit_ref 1.014
_refine_ls_hydrogen_treatment refall
_refine_ls_matrix_type full
_refine_ls_number_parameters 448
_refine_ls_number_reflns 8410
_refine_ls_number_restraints 0
_refine_ls_restrained_S_all 1.014
_refine_ls_R_factor_all 0.2419
_refine_ls_R_factor_gt 0.0886
_refine_ls_shift/su_max 0.005
_refine_ls_shift/su_mean 0.000
_refine_ls_structure_factor_coef Fsqd
_refine_ls_weighting_details 'calc w=1/[\s^2^(Fo^2^)+(0.0848P)^2^+0.0000P] where P=(Fo^2^+2Fc^2^)/3'
_refine_ls_weighting_scheme calc
_refine_ls_wR_factor_gt 0.1836
_refine_ls_wR_factor_ref 0.2548
_reflns_number_gt 3038
_reflns_number_total 8410
_reflns_threshold_expression >2sigma(I)
_cod_data_source_file ic051304vsup1.cif
_cod_data_source_block 7
_cod_original_sg_symbol_Hall '-P 2yab '
_cod_original_sg_symbol_H-M 'P 21/a'
_cod_database_code 4331639

loop_
_symmetry_equiv_pos_as_xyz
'x, y, z'
'-x+1/2, y+1/2, -z'
'-x, -y, -z'
'x-1/2, -y-1/2, z'

loop_
_atom_site_label
_atom_site_type_symbol
_atom_site_fract_x
_atom_site_fract_y
_atom_site_fract_z
_atom_site_U_iso_or_equiv
_atom_site_adp_type
_atom_site_occupancy
_atom_site_symmetry_multiplicity
_atom_site_calc_flag
_atom_site_refinement_flags
Cl1 Cl 0.67694(10) 0.23019(13) 0.25222(9) 0.0461(5) Uani 1 1 d .
Cl2 Cl 0.83606(10) 0.38971(13) 0.52274(9) 0.0464(5) Uani 1 1 d .
Cl3 Cl 0.52194(10) 0.07046(12) 0.31099(9) 0.0444(5) Uani 1 1 d .
Cl4 Cl 0.91527(11) 0.20581(16) 0.35277(11) 0.0598(6) Uani 1 1 d .
Cl5 Cl 0.3187(3) -0.1166(3) 0.0740(2) 0.0552(13) Uiso 0.60 1 d P
O50 O 0.3107(7) -0.0881(9) 0.0667(6) 0.019(3) Uiso 0.40 1 d P
Cl6 Cl 0.9599(3) 0.1204(4) 0.6215(3) 0.0330(13) Uiso 0.40 1 d P
O60 O 0.9476(8) 0.1433(10) 0.6127(8) 0.080(5) Uiso 0.60 1 d P
Cl7 Cl 0.6656(3) 0.5908(3) 0.3213(2) 0.1056(12) Uiso 0.80 1 d P
O70 O 0.618(4) 0.609(4) 0.313(3) 0.17(2) Uiso 0.20 1 d P
Cl8 Cl 0.6113(13) 0.0916(17) 0.5461(13) 0.110(9) Uiso 0.20 1 d P
O80 O 0.6308(6) 0.0710(8) 0.5509(6) 0.069(3) Uiso 0.80 1 d P
O1 O 0.4168(3) 0.0652(4) 0.1232(3) 0.0585(14) Uani 1 1 d .
N1 N 0.4112(4) 0.2953(5) 0.1394(3) 0.0492(16) Uani 1 1 d .
N2 N 0.3271(3) 0.1726(5) 0.2002(3) 0.0548(17) Uani 1 1 d .
H2A H 0.3681 0.1463 0.1936 0.072(3) Uiso 1 1 calc R
H2B H 0.3494 0.2042 0.2455 0.072(3) Uiso 1 1 calc R
N3 N 0.3650(4) -0.0089(4) 0.3155(3) 0.0520(15) Uani 1 1 d .
H3A H 0.4088 0.0215 0.3168 0.072(3) Uiso 1 1 calc R
H3B H 0.3757 -0.0208 0.3643 0.072(3) Uiso 1 1 calc R
N4 N 0.4984(4) -0.1669(5) 0.3201(3) 0.0601(17) Uani 1 1 d .
H4A H 0.5332 -0.2085 0.3557 0.072(3) Uiso 1 1 calc R
H4B H 0.5165 -0.1059 0.3362 0.072(3) Uiso 1 1 calc R
N5 N 0.5873(3) -0.0649(4) 0.2207(3) 0.0450(14) Uani 1 1 d .
N6 N 0.5489(3) 0.3183(4) 0.2972(3) 0.0500(15) Uani 1 1 d .
H6A H 0.5759 0.2816 0.2783 0.072(3) Uiso 1 1 calc R
H6B H 0.5101 0.2809 0.2996 0.072(3) Uiso 1 1 calc R
N7 N 0.7195(3) 0.2307(4) 0.4228(3) 0.0449(15) Uani 1 1 d .
H7C H 0.7050 0.2249 0.3725 0.072(3) Uiso 1 1 calc R
H7D H 0.7607 0.2742 0.4431 0.072(3) Uiso 1 1 calc R
N8 N 0.7808(3) 0.0575(4) 0.3604(3) 0.0462(14) Uani 1 1 d .
H8C H 0.7621 0.1105 0.3300 0.072(3) Uiso 1 1 calc R
H8D H 0.8220 0.0320 0.3539 0.072(3) Uiso 1 1 calc R
C1 C 0.4723(5) 0.0945(7) 0.0962(4) 0.053(2) Uani 1 1 d .
C2 C 0.4611(4) 0.1923(6) 0.0650(4) 0.053(2) Uani 1 1 d .
C3 C 0.5161(5) 0.2234(6) 0.0391(3) 0.0451(18) Uani 1 1 d .
H3 H 0.5114 0.2863 0.0193 0.072(3) Uiso 1 1 calc R
C4 C 0.5771(4) 0.1625(7) 0.0422(4) 0.052(2) Uani 1 1 d .
H4 H 0.6129 0.1843 0.0244 0.072(3) Uiso 1 1 calc R
C5 C 0.5849(5) 0.0721(6) 0.0710(4) 0.051(2) Uani 1 1 d .
H5 H 0.6251 0.0309 0.0714 0.072(3) Uiso 1 1 calc R
C6 C 0.5328(5) 0.0383(6) 0.1008(4) 0.0467(19) Uani 1 1 d .
C7 C 0.3962(5) 0.2571(6) 0.0632(4) 0.055(2) Uani 1 1 d .
H7A H 0.3451 0.2213 0.0410 0.072(3) Uiso 1 1 calc R
H7B H 0.3900 0.3120 0.0297 0.072(3) Uiso 1 1 calc R
C8 C 0.3375(5) 0.3283(6) 0.1386(4) 0.053(2) Uani 1 1 d .
H8A H 0.3089 0.3708 0.0945 0.072(3) Uiso 1 1 calc R
H8B H 0.3513 0.3669 0.1844 0.072(3) Uiso 1 1 calc R
C9 C 0.2809(4) 0.2473(5) 0.1351(3) 0.0459(19) Uani 1 1 d .
H9A H 0.2594 0.2147 0.0857 0.072(3) Uiso 1 1 calc R
H9B H 0.2352 0.2743 0.1404 0.072(3) Uiso 1 1 calc R
C10 C 0.2748(4) 0.0933(5) 0.2031(4) 0.0444(17) Uani 1 1 d .
H10A H 0.2187 0.1161 0.1785 0.072(3) Uiso 1 1 calc R
H10B H 0.2780 0.0389 0.1729 0.072(3) Uiso 1 1 calc R
C11 C 0.2939(4) 0.0569(6) 0.2797(5) 0.0537(19) Uani 1 1 d .
H11A H 0.2465 0.0225 0.2763 0.072(3) Uiso 1 1 calc R
H11B H 0.3034 0.1126 0.3134 0.072(3) Uiso 1 1 calc R
C12 C 0.3531(5) -0.1021(6) 0.2751(4) 0.056(2) Uani 1 1 d .
H12A H 0.3513 -0.0899 0.2257 0.072(3) Uiso 1 1 calc R
H12B H 0.3006 -0.1289 0.2654 0.072(3) Uiso 1 1 calc R
C13 C 0.4186(4) -0.1776(5) 0.3179(5) 0.053(2) Uani 1 1 d .
H13A H 0.4274 -0.1790 0.3705 0.072(3) Uiso 1 1 calc R
H13B H 0.3969 -0.2410 0.2956 0.072(3) Uiso 1 1 calc R
C14 C 0.5030(4) -0.1849(6) 0.2449(4) 0.0493(19) Uani 1 1 d .
H14A H 0.4899 -0.2529 0.2303 0.072(3) Uiso 1 1 calc R
H14B H 0.4618 -0.1451 0.2047 0.072(3) Uiso 1 1 calc R
C15 C 0.5799(5) -0.1637(5) 0.2491(5) 0.056(2) Uani 1 1 d .
H15A H 0.5914 -0.2125 0.2196 0.072(3) Uiso 1 1 calc R
H15B H 0.6214 -0.1698 0.3022 0.072(3) Uiso 1 1 calc R
C16 C 0.5452(5) -0.0629(6) 0.1334(3) 0.056(2) Uani 1 1 d .
H16A H 0.5777 -0.0999 0.1153 0.072(3) Uiso 1 1 calc R
H16B H 0.4925 -0.0948 0.1143 0.072(3) Uiso 1 1 calc R
C17 C 0.4739(5) 0.3688(6) 0.1617(4) 0.060(2) Uani 1 1 d .
H17A H 0.4514 0.4249 0.1282 0.072(3) Uiso 1 1 calc R
H17B H 0.5179 0.3430 0.1532 0.072(3) Uiso 1 1 calc R
C18 C 0.5098(5) 0.4038(6) 0.2450(4) 0.059(2) Uani 1 1 d .
H18A H 0.5501 0.4545 0.2544 0.072(3) Uiso 1 1 calc R
H18B H 0.4670 0.4309 0.2547 0.072(3) Uiso 1 1 calc R
C19 C 0.6088(4) 0.3543(5) 0.3781(4) 0.0521(19) Uani 1 1 d .
H19A H 0.6505 0.3945 0.3754 0.072(3) Uiso 1 1 calc R
H19B H 0.5797 0.3941 0.3983 0.072(3) Uiso 1 1 calc R
C20 C 0.6483(4) 0.2693(5) 0.4313(4) 0.051(2) Uani 1 1 d .
H20A H 0.6667 0.2901 0.4839 0.072(3) Uiso 1 1 calc R
H20B H 0.6084 0.2176 0.4200 0.072(3) Uiso 1 1 calc R
C21 C 0.7490(4) 0.1351(6) 0.4605(4) 0.0497(19) Uani 1 1 d .
H21A H 0.7029 0.0909 0.4440 0.072(3) Uiso 1 1 calc R
H21B H 0.7716 0.1435 0.5156 0.072(3) Uiso 1 1 calc R
C22 C 0.8131(5) 0.0886(6) 0.4433(4) 0.060(2) Uani 1 1 d .
H22A H 0.8573 0.1347 0.4560 0.072(3) Uiso 1 1 calc R
H22B H 0.8353 0.0317 0.4761 0.072(3) Uiso 1 1 calc R
C23 C 0.7154(4) -0.0144(6) 0.3369(4) 0.0530(19) Uani 1 1 d .
H23A H 0.6746 0.0090 0.3511 0.072(3) Uiso 1 1 calc R
H23B H 0.7375 -0.0751 0.3643 0.072(3) Uiso 1 1 calc R
C24 C 0.6740(4) -0.0344(5) 0.2492(4) 0.0465(18) Uani 1 1 d .
H24A H 0.6760 0.0243 0.2224 0.072(3) Uiso 1 1 calc R
H24B H 0.7035 -0.0856 0.2384 0.072(3) Uiso 1 1 calc R
O2 O 0.4658(3) 0.1204(4) 0.4619(4) 0.0830(18) Uani 1 1 d .
O3 O 1.1221(4) 0.0539(4) 0.7038(4) 0.0724(18) Uani 1 1 d .
O4 O 0.5986(4) 0.5985(6) 0.1516(3) 0.104(2) Uani 1 1 d .
O5 O 0.7776(4) 0.7594(5) 0.3573(5) 0.109(2) Uani 1 1 d .
O6 O 0.2067(6) -0.2509(7) 0.1477(6) 0.159(4) Uani 1 1 d .
O7 O 1.0794(6) 0.1229(8) 0.5438(6) 0.159(4) Uani 1 1 d .
O8 O 0.1970(8) 0.0552(7) -0.0028(6) 0.197(5) Uani 1 1 d .
O9 O 0.2769(9) -0.4232(9) 0.1373(7) 0.195(5) Uani 1 1 d .
O10 O 0.0622(10) 0.0279(10) 0.0248(14) 0.299(11) Uani 1 1 d .

loop_
_atom_site_aniso_label
_atom_site_aniso_U_11
_atom_site_aniso_U_22
_atom_site_aniso_U_33
_atom_site_aniso_U_23
_atom_site_aniso_U_13
_atom_site_aniso_U_12
Cl1 0.0524(11) 0.0526(11) 0.0327(8) 0.0081(7) 0.0194(8) 0.0033(8)
Cl2 0.0482(10) 0.0486(11) 0.0396(9) -0.0092(8) 0.0179(8) -0.0086(8)
Cl3 0.0509(10) 0.0403(10) 0.0409(9) -0.0039(7) 0.0205(8) -0.0040(8)
Cl4 0.0583(12) 0.0778(14) 0.0478(10) 0.0037(10) 0.0284(9) -0.0097(10)
O1 0.063(3) 0.081(4) 0.036(3) 0.012(3) 0.027(3) -0.010(3)
N1 0.062(4) 0.060(4) 0.023(3) 0.003(3) 0.017(3) 0.010(3)
N2 0.031(3) 0.078(5) 0.049(4) -0.003(3) 0.013(3) 0.008(3)
N3 0.064(4) 0.052(4) 0.043(3) 0.004(3) 0.027(3) -0.003(3)
N4 0.064(4) 0.051(4) 0.046(4) -0.008(3) 0.009(3) -0.007(3)
N5 0.059(4) 0.051(4) 0.026(3) -0.009(2) 0.019(3) -0.007(3)
N6 0.053(4) 0.035(3) 0.056(4) -0.002(3) 0.021(3) 0.004(3)
N7 0.047(4) 0.056(4) 0.025(3) -0.006(3) 0.011(2) -0.014(3)
N8 0.040(3) 0.043(4) 0.057(4) -0.001(3) 0.023(3) -0.002(3)
C1 0.057(5) 0.076(6) 0.028(3) -0.016(4) 0.021(4) -0.006(5)
C2 0.033(4) 0.088(6) 0.021(3) -0.006(4) -0.002(3) -0.003(4)
C3 0.052(5) 0.064(5) 0.022(3) 0.009(3) 0.020(3) -0.006(4)
C4 0.041(5) 0.076(6) 0.030(4) -0.008(4) 0.010(3) -0.017(4)
C5 0.061(5) 0.075(6) 0.023(3) -0.017(4) 0.024(3) 0.004(4)
C6 0.063(5) 0.051(5) 0.029(3) -0.005(3) 0.024(4) -0.017(4)
C7 0.064(5) 0.076(6) 0.020(3) 0.008(3) 0.016(3) 0.020(4)
C8 0.061(5) 0.078(6) 0.027(3) 0.010(3) 0.026(3) 0.023(5)
C9 0.062(5) 0.044(4) 0.022(3) -0.002(3) 0.011(3) 0.020(4)
C10 0.040(4) 0.044(4) 0.049(4) 0.008(3) 0.020(3) 0.007(3)
C11 0.047(5) 0.058(5) 0.065(5) -0.002(4) 0.033(4) 0.004(4)
C12 0.068(5) 0.058(5) 0.038(4) -0.004(4) 0.022(4) 0.000(4)
C13 0.053(5) 0.034(4) 0.071(5) -0.011(4) 0.028(4) -0.021(4)
C14 0.048(5) 0.051(5) 0.043(4) 0.005(3) 0.016(3) 0.005(4)
C15 0.069(6) 0.042(5) 0.056(5) 0.008(4) 0.028(4) 0.000(4)
C16 0.072(5) 0.068(5) 0.019(3) -0.013(3) 0.014(3) -0.009(4)
C17 0.062(5) 0.069(6) 0.047(4) 0.016(4) 0.024(4) 0.003(4)
C18 0.079(5) 0.051(5) 0.045(4) 0.007(4) 0.028(4) 0.010(4)
C19 0.059(5) 0.048(5) 0.034(4) -0.011(3) 0.009(3) -0.001(4)
C20 0.055(5) 0.054(5) 0.032(4) -0.014(3) 0.010(3) -0.018(4)
C21 0.052(5) 0.068(5) 0.032(3) 0.011(3) 0.021(3) 0.002(4)
C22 0.057(5) 0.078(6) 0.042(4) -0.002(4) 0.020(4) -0.036(4)
C23 0.046(5) 0.064(5) 0.055(4) 0.008(4) 0.028(4) -0.004(4)
C24 0.043(4) 0.046(4) 0.055(4) 0.005(3) 0.026(4) -0.006(3)
O2 0.069(4) 0.082(4) 0.102(5) 0.027(4) 0.043(4) 0.005(3)
O3 0.112(5) 0.044(3) 0.108(5) -0.016(3) 0.091(4) -0.021(3)
O4 0.118(5) 0.154(7) 0.043(3) 0.019(4) 0.040(3) -0.029(5)
O5 0.093(5) 0.078(5) 0.144(7) -0.015(5) 0.045(5) 0.031(4)
O6 0.142(7) 0.151(8) 0.121(7) -0.051(6) 0.008(5) -0.011(6)
O7 0.164(8) 0.201(10) 0.141(8) -0.095(7) 0.096(7) -0.037(7)
O8 0.304(13) 0.107(7) 0.083(6) -0.034(5) 0.007(7) -0.013(8)
O9 0.303(15) 0.173(10) 0.171(11) -0.020(8) 0.162(12) -0.036(9)
O10 0.258(14) 0.185(13) 0.48(3) -0.174(18) 0.186(18) -0.049(11)

loop_
_atom_type_symbol
_atom_type_description
_atom_type_scat_dispersion_real
_atom_type_scat_dispersion_imag
_atom_type_scat_source
C C 0.0033 0.0016 'International Tables Vol C Tables 4.2.6.8 and 6.1.1.4'
H H 0.0000 0.0000 'International Tables Vol C Tables 4.2.6.8 and 6.1.1.4'
N N 0.0061 0.0033 'International Tables Vol C Tables 4.2.6.8 and 6.1.1.4'
O O 0.0106 0.0060 'International Tables Vol C Tables 4.2.6.8 and 6.1.1.4'
Cl Cl 0.1484 0.1585 'International Tables Vol C Tables 4.2.6.8 and 6.1.1.4'

loop_
_geom_angle_atom_site_label_1
_geom_angle_atom_site_label_2
_geom_angle_atom_site_label_3
_geom_angle
C8 N1 C17 114.3(6)
C8 N1 C7 111.6(5)
C17 N1 C7 107.4(6)
C10 N2 C9 113.5(5)
C12 N3 C11 113.4(6)
C13 N4 C14 117.4(6)
C24 N5 C15 112.4(5)
C24 N5 C16 108.5(5)
C15 N5 C16 110.5(6)
C18 N6 C19 110.2(5)
C21 N7 C20 113.3(5)
C23 N8 C22 112.7(5)
C6 C1 O1 123.1(8)
C6 C1 C2 121.0(7)
O1 C1 C2 115.8(7)
C3 C2 C1 116.8(7)
C3 C2 C7 121.9(8)
C1 C2 C7 121.3(7)
C4 C3 C2 121.1(7)
C5 C4 C3 120.2(7)
C4 C5 C6 121.0(7)
C1 C6 C5 119.8(7)
C1 C6 C16 121.5(7)
C5 C6 C16 118.7(8)
C2 C7 N1 114.6(5)
N1 C8 C9 114.1(6)
C8 C9 N2 110.1(5)
C11 C10 N2 116.1(6)
C10 C11 N3 115.7(6)
N3 C12 C13 114.4(6)
N4 C13 C12 118.9(6)
C15 C14 N4 114.4(6)
C14 C15 N5 115.3(6)
C6 C16 N5 113.4(6)
N1 C17 C18 115.6(6)
N6 C18 C17 108.6(6)
C20 C19 N6 110.8(5)
N7 C20 C19 111.4(6)
N7 C21 C22 114.0(6)
N8 C22 C21 113.5(6)
N8 C23 C24 112.4(6)
N5 C24 C23 110.9(5)

loop_
_geom_bond_atom_site_label_1
_geom_bond_atom_site_label_2
_geom_bond_distance
Cl7 O70 0.86(6)
O1 C1 1.415(9)
N1 C8 1.429(9)
N1 C17 1.439(9)
N1 C7 1.486(8)
N2 C10 1.471(9)
N2 C9 1.548(8)
N3 C12 1.463(9)
N3 C11 1.474(9)
N4 C13 1.463(9)
N4 C14 1.538(10)
N5 C24 1.490(8)
N5 C15 1.492(9)
N5 C16 1.520(8)
N6 C18 1.502(9)
N6 C19 1.536(8)
N7 C21 1.477(9)
N7 C20 1.497(9)
N8 C23 1.456(9)
N8 C22 1.512(9)
C1 C6 1.325(10)
C1 C2 1.446(11)
C2 C3 1.398(10)
C2 C7 1.478(10)
C3 C4 1.380(10)
C4 C5 1.339(10)
C5 C6 1.417(10)
C6 C16 1.496(10)
C8 C9 1.503(10)
C10 C11 1.465(10)
C12 C13 1.513(10)
C14 C15 1.415(9)
C17 C18 1.530(11)
C19 C20 1.505(10)
C21 C22 1.513(11)
C23 C24 1.551(10)
